data_7215656
loop_
_publ_author_name
'Lichte, Jessica'
'N\"ather, Christian'
'Bensch, Wolfgang'

_publ_section_title
;
 Polymorphism and tautomerism in [dienH2][Co(dien)2][Ge2S6] leading to
 different hydrogen bonded networks
;
_journal_issue 25
_journal_name_full CrystEngComm
_journal_page_first 5551
_journal_paper_doi 10.1039/c4ce00312h
_journal_volume 16
_journal_year 2014
_chemical_formula_sum 'C12 H41 Co Ge2 N9 S6'
_chemical_formula_weight 708.01
_chemical_name_systematic
; 
 ? 
;
_space_group_IT_number 61
_symmetry_cell_setting orthorhombic
_symmetry_space_group_name_Hall '-P 2ac 2ab'
_symmetry_space_group_name_H-M 'P b c a'
_atom_sites_solution_hydrogens geom
_atom_sites_solution_primary direct
_atom_sites_solution_secondary difmap
_audit_creation_method SHELXL-97
_cell_angle_alpha 90.00
_cell_angle_beta 90.00
_cell_angle_gamma 90.00
_cell_formula_units_Z 8
_cell_length_a 15.2110(3)
_cell_length_b 16.7025(4)
_cell_length_c 21.8821(4)
_cell_measurement_reflns_used 45318
_cell_measurement_temperature 293(2)
_cell_measurement_theta_max 28
_cell_measurement_theta_min 4
_cell_volume 5559.4(2)
_computing_structure_refinement 'SHELXL-97 (Sheldrick, 1997)'
_computing_structure_solution 'SHELXS-97 (Sheldrick, 1990)'
_diffrn_ambient_temperature 293(2)
_diffrn_measured_fraction_theta_full 0.994
_diffrn_measured_fraction_theta_max 0.994
_diffrn_radiation_monochromator graphite
_diffrn_radiation_source 'fine-focus sealed tube'
_diffrn_radiation_type MoK\a
_diffrn_radiation_wavelength 0.71073
_diffrn_reflns_av_R_equivalents 0.0704
_diffrn_reflns_av_sigmaI/netI 0.0357
_diffrn_reflns_limit_h_max 16
_diffrn_reflns_limit_h_min -20
_diffrn_reflns_limit_k_max 21
_diffrn_reflns_limit_k_min -21
_diffrn_reflns_limit_l_max 27
_diffrn_reflns_limit_l_min -28
_diffrn_reflns_number 42958
_diffrn_reflns_theta_full 27.97
_diffrn_reflns_theta_max 27.97
_diffrn_reflns_theta_min 1.86
_exptl_absorpt_coefficient_mu 3.209
_exptl_absorpt_correction_T_max 0.7110
_exptl_absorpt_correction_T_min 0.5149
_exptl_absorpt_correction_type numerical
_exptl_crystal_density_diffrn 1.692
_exptl_crystal_density_method 'not measured'
_exptl_crystal_description block
_exptl_crystal_F_000 2904
_exptl_crystal_size_max 0.14
_exptl_crystal_size_mid 0.09
_exptl_crystal_size_min 0.06
_refine_diff_density_max 0.503
_refine_diff_density_min -0.537
_refine_diff_density_rms 0.082
_refine_ls_extinction_coef 0.00014(4)
_refine_ls_extinction_expression Fc^*^=kFc[1+0.001xFc^2^\l^3^/sin(2\q)]^-1/4^
_refine_ls_extinction_method SHELXL
_refine_ls_goodness_of_fit_ref 1.142
_refine_ls_hydrogen_treatment constr
_refine_ls_matrix_type full
_refine_ls_number_parameters 273
_refine_ls_number_reflns 6648
_refine_ls_number_restraints 0
_refine_ls_restrained_S_all 1.142
_refine_ls_R_factor_all 0.0613
_refine_ls_R_factor_gt 0.0474
_refine_ls_shift/su_max 0.001
_refine_ls_shift/su_mean 0.000
_refine_ls_structure_factor_coef Fsqd
_refine_ls_weighting_details 'calc w=1/[\s^2^(Fo^2^)+(0.0149P)^2^+10.4708P] where P=(Fo^2^+2Fc^2^)/3'
_refine_ls_weighting_scheme calc
_refine_ls_wR_factor_gt 0.0792
_refine_ls_wR_factor_ref 0.0832
_reflns_number_gt 5672
_reflns_number_total 6648
_reflns_threshold_expression >2sigma(I)
_cod_data_source_file c4ce00312h2.cif
_cod_data_source_block jl34_ge
_cod_depositor_comments 'Adding full bibliography for 7215654--7215657.cif.'
_cod_original_sg_symbol_H-M Pbca
_cod_database_code 7215656

loop_
_symmetry_equiv_pos_as_xyz
'x, y, z'
'-x+1/2, -y, z+1/2'
'-x, y+1/2, -z+1/2'
'x+1/2, -y+1/2, -z'
'-x, -y, -z'
'x-1/2, y, -z-1/2'
'x, -y-1/2, z-1/2'
'-x-1/2, y-1/2, z'

loop_
_atom_site_label
_atom_site_type_symbol
_atom_site_fract_x
_atom_site_fract_y
_atom_site_fract_z
_atom_site_U_iso_or_equiv
_atom_site_adp_type
_atom_site_occupancy
_atom_site_symmetry_multiplicity
_atom_site_calc_flag
_atom_site_refinement_flags
Ge1 Ge 0.64399(2) 0.75201(2) 0.672560(16) 0.02834(9) Uani 1 1 d .
Ge2 Ge 0.60637(3) 0.73060(2) 0.812281(17) 0.03103(10) Uani 1 1 d .
S1 S 0.61912(7) 0.66172(6) 0.60390(4) 0.0361(2) Uani 1 1 d .
S2 S 0.69631(7) 0.86186(6) 0.63517(4) 0.0366(2) Uani 1 1 d .
S3 S 0.52289(7) 0.77136(6) 0.73107(5) 0.0378(2) Uani 1 1 d .
S4 S 0.72660(6) 0.70866(6) 0.75237(5) 0.0363(2) Uani 1 1 d .
S5 S 0.55288(8) 0.62236(6) 0.85056(5) 0.0411(2) Uani 1 1 d .
S6 S 0.62865(7) 0.82758(6) 0.87653(4) 0.0397(2) Uani 1 1 d .
Co1 Co 0.37927(3) 0.76190(3) 0.48569(2) 0.02815(11) Uani 1 1 d .
N1 N 0.2461(2) 0.72637(17) 0.50559(14) 0.0340(7) Uani 1 1 d .
H1N H 0.2213 0.7626 0.5307 0.041 Uiso 1 1 calc R
H2N H 0.2148 0.7254 0.4707 0.041 Uiso 1 1 calc R
C1 C 0.2433(3) 0.6473(2) 0.53430(19) 0.0393(9) Uani 1 1 d .
H1A H 0.2439 0.6061 0.5031 0.047 Uiso 1 1 calc R
H1B H 0.1895 0.6418 0.5577 0.047 Uiso 1 1 calc R
C2 C 0.3218(3) 0.6371(3) 0.5759(2) 0.0443(10) Uani 1 1 d .
H2A H 0.3144 0.6708 0.6116 0.053 Uiso 1 1 calc R
H2B H 0.3245 0.5819 0.5896 0.053 Uiso 1 1 calc R
N2 N 0.4044(2) 0.65770(17) 0.54543(15) 0.0345(7) Uani 1 1 d .
H3N H 0.4442 0.6723 0.5744 0.041 Uiso 1 1 calc R
C3 C 0.4432(3) 0.5937(2) 0.5079(2) 0.0463(10) Uani 1 1 d .
H3A H 0.4318 0.5425 0.5272 0.056 Uiso 1 1 calc R
H3B H 0.5064 0.6011 0.5062 0.056 Uiso 1 1 calc R
C4 C 0.4070(3) 0.5920(2) 0.4433(2) 0.0473(10) Uani 1 1 d .
H4A H 0.4433 0.5577 0.4180 0.057 Uiso 1 1 calc R
H4B H 0.3479 0.5702 0.4436 0.057 Uiso 1 1 calc R
N3 N 0.4055(2) 0.67314(19) 0.41761(15) 0.0400(7) Uani 1 1 d .
H4N H 0.3640 0.6758 0.3884 0.048 Uiso 1 1 calc R
H5N H 0.4578 0.6835 0.4000 0.048 Uiso 1 1 calc R
N11 N 0.5138(2) 0.79801(18) 0.49591(15) 0.0348(7) Uani 1 1 d .
H6N H 0.5418 0.7635 0.5208 0.042 Uiso 1 1 calc R
H7N H 0.5406 0.7969 0.4593 0.042 Uiso 1 1 calc R
C11 C 0.5191(3) 0.8791(2) 0.52157(19) 0.0397(9) Uani 1 1 d .
H11A H 0.5107 0.9183 0.4894 0.048 Uiso 1 1 calc R
H11B H 0.5768 0.8876 0.5393 0.048 Uiso 1 1 calc R
C12 C 0.4493(3) 0.8895(3) 0.5700(2) 0.0456(10) Uani 1 1 d .
H12A H 0.4650 0.8583 0.6057 0.055 Uiso 1 1 calc R
H12B H 0.4468 0.9454 0.5821 0.055 Uiso 1 1 calc R
N12 N 0.3621(2) 0.86426(17) 0.54819(15) 0.0374(7) Uani 1 1 d .
H8N H 0.3301 0.8476 0.5809 0.045 Uiso 1 1 calc R
C13 C 0.3110(3) 0.9254(2) 0.5151(2) 0.0517(11) Uani 1 1 d .
H13A H 0.3190 0.9768 0.5350 0.062 Uiso 1 1 calc R
H13B H 0.2491 0.9119 0.5173 0.062 Uiso 1 1 calc R
C14 C 0.3378(3) 0.9325(2) 0.4489(2) 0.0531(12) Uani 1 1 d .
H14A H 0.2949 0.9645 0.4271 0.064 Uiso 1 1 calc R
H14B H 0.3943 0.9592 0.4462 0.064 Uiso 1 1 calc R
N13 N 0.3440(2) 0.85297(18) 0.42077(16) 0.0402(7) Uani 1 1 d .
H9N H 0.3844 0.8543 0.3908 0.048 Uiso 1 1 calc R
H10N H 0.2919 0.8404 0.4038 0.048 Uiso 1 1 calc R
N21 N 0.5382(2) 0.55489(19) 0.71248(15) 0.0394(8) Uani 1 1 d .
H11N H 0.5428 0.5808 0.7479 0.059 Uiso 1 1 calc R
H12N H 0.5593 0.5854 0.6826 0.059 Uiso 1 1 calc R
H13N H 0.5686 0.5095 0.7143 0.059 Uiso 1 1 calc R
C21 C 0.4452(3) 0.5368(3) 0.70038(19) 0.0421(9) Uani 1 1 d .
H21A H 0.4404 0.5035 0.6642 0.050 Uiso 1 1 calc R
H21B H 0.4132 0.5861 0.6930 0.050 Uiso 1 1 calc R
C22 C 0.4060(3) 0.4936(2) 0.75466(19) 0.0417(9) Uani 1 1 d .
H22A H 0.4507 0.4601 0.7732 0.050 Uiso 1 1 calc R
H22B H 0.3878 0.5328 0.7848 0.050 Uiso 1 1 calc R
N22 N 0.3298(2) 0.44352(17) 0.73800(14) 0.0329(7) Uani 1 1 d .
H14N H 0.3143 0.4147 0.7711 0.040 Uiso 1 1 calc R
H15N H 0.3471 0.4087 0.7090 0.040 Uiso 1 1 calc R
C23 C 0.2503(3) 0.4858(2) 0.7153(2) 0.0438(9) Uani 1 1 d .
H23A H 0.2629 0.5096 0.6758 0.053 Uiso 1 1 calc R
H23B H 0.2351 0.5285 0.7433 0.053 Uiso 1 1 calc R
C24 C 0.1740(3) 0.4294(3) 0.7093(2) 0.0467(10) Uani 1 1 d .
H24A H 0.1307 0.4524 0.6819 0.056 Uiso 1 1 calc R
H24B H 0.1941 0.3794 0.6916 0.056 Uiso 1 1 calc R
N23 N 0.1334(2) 0.4136(2) 0.76843(17) 0.0450(8) Uani 1 1 d .
H16N H 0.1704 0.3918 0.7951 0.067 Uiso 1 1 d R
H17N H 0.0908 0.3778 0.7631 0.067 Uiso 1 1 d R

loop_
_atom_site_aniso_label
_atom_site_aniso_U_11
_atom_site_aniso_U_22
_atom_site_aniso_U_33
_atom_site_aniso_U_23
_atom_site_aniso_U_13
_atom_site_aniso_U_12
Ge1 0.02825(18) 0.03175(17) 0.02502(17) 0.00060(14) 0.00183(14) -0.00045(15)
Ge2 0.0352(2) 0.03222(18) 0.02567(18) 0.00021(14) 0.00359(15) -0.00124(15)
S1 0.0382(5) 0.0395(5) 0.0306(5) -0.0042(4) 0.0027(4) -0.0076(4)
S2 0.0431(6) 0.0364(5) 0.0305(5) 0.0022(4) 0.0037(4) -0.0055(4)
S3 0.0304(5) 0.0484(5) 0.0345(5) 0.0030(4) 0.0047(4) 0.0090(4)
S4 0.0303(5) 0.0464(5) 0.0321(5) 0.0047(4) 0.0004(4) 0.0073(4)
S5 0.0530(6) 0.0391(5) 0.0312(5) 0.0019(4) 0.0055(4) -0.0112(4)
S6 0.0520(6) 0.0368(5) 0.0303(5) -0.0036(4) 0.0037(4) -0.0049(4)
Co1 0.0264(2) 0.0277(2) 0.0303(2) 0.00060(18) 0.00067(18) -0.00037(17)
N1 0.0291(16) 0.0371(16) 0.0358(16) 0.0035(12) 0.0002(13) 0.0012(12)
C1 0.029(2) 0.041(2) 0.047(2) 0.0084(17) 0.0018(17) -0.0056(16)
C2 0.042(2) 0.051(2) 0.040(2) 0.0188(18) -0.0008(19) -0.0002(18)
N2 0.0316(17) 0.0350(15) 0.0367(17) 0.0017(13) -0.0053(13) 0.0033(13)
C3 0.046(3) 0.036(2) 0.057(3) -0.0031(18) -0.010(2) 0.0118(17)
C4 0.045(3) 0.039(2) 0.058(3) -0.0157(19) -0.001(2) 0.0036(18)
N3 0.0387(18) 0.0475(18) 0.0337(17) -0.0076(14) 0.0003(14) -0.0004(14)
N11 0.0282(17) 0.0399(16) 0.0362(17) -0.0001(13) 0.0018(13) -0.0032(13)
C11 0.037(2) 0.042(2) 0.040(2) -0.0025(17) -0.0045(17) -0.0095(16)
C12 0.054(3) 0.044(2) 0.039(2) -0.0101(17) -0.002(2) -0.0036(18)
N12 0.0397(19) 0.0338(15) 0.0388(17) -0.0028(13) 0.0087(15) -0.0006(13)
C13 0.050(3) 0.034(2) 0.071(3) -0.005(2) 0.004(2) 0.0127(18)
C14 0.050(3) 0.035(2) 0.074(3) 0.014(2) -0.014(2) 0.0030(18)
N13 0.0401(19) 0.0407(16) 0.0398(18) 0.0097(14) -0.0027(15) -0.0043(14)
N21 0.043(2) 0.0400(17) 0.0349(17) 0.0031(13) 0.0020(15) -0.0125(14)
C21 0.041(2) 0.047(2) 0.038(2) 0.0105(17) -0.0045(18) -0.0088(17)
C22 0.043(2) 0.045(2) 0.037(2) 0.0023(17) 0.0011(18) -0.0111(18)
N22 0.0346(18) 0.0308(15) 0.0334(17) 0.0030(12) 0.0025(13) -0.0010(12)
C23 0.041(2) 0.041(2) 0.049(2) 0.0114(18) 0.002(2) 0.0058(17)
C24 0.040(2) 0.055(2) 0.044(2) -0.0071(19) -0.0094(19) 0.0053(19)
N23 0.0340(19) 0.0464(19) 0.055(2) 0.0059(16) -0.0064(16) -0.0087(15)

loop_
_atom_type_symbol
_atom_type_description
_atom_type_scat_dispersion_real
_atom_type_scat_dispersion_imag
_atom_type_scat_source
C C 0.0033 0.0016 'International Tables Vol C Tables 4.2.6.8 and 6.1.1.4'
H H 0.0000 0.0000 'International Tables Vol C Tables 4.2.6.8 and 6.1.1.4'
N N 0.0061 0.0033 'International Tables Vol C Tables 4.2.6.8 and 6.1.1.4'
S S 0.1246 0.1234 'International Tables Vol C Tables 4.2.6.8 and 6.1.1.4'
Ge Ge 0.1547 1.8001 'International Tables Vol C Tables 4.2.6.8 and 6.1.1.4'
Co Co 0.3494 0.9721 'International Tables Vol C Tables 4.2.6.8 and 6.1.1.4'

loop_
_geom_angle_atom_site_label_1
_geom_angle_atom_site_label_2
_geom_angle_atom_site_label_3
_geom_angle
S2 Ge1 S1 113.18(4)
S2 Ge1 S3 113.09(4)
S1 Ge1 S3 110.48(4)
S2 Ge1 S4 110.99(4)
S1 Ge1 S4 114.14(4)
S3 Ge1 S4 93.48(4)
S5 Ge2 S6 115.70(4)
S5 Ge2 S4 113.09(4)
S6 Ge2 S4 111.53(4)
S5 Ge2 S3 110.03(4)
S6 Ge2 S3 111.56(4)
S4 Ge2 S3 92.66(4)
Ge1 S3 Ge2 86.86(4)
Ge1 S4 Ge2 86.97(4)
N3 Co1 N11 95.12(13)
N3 Co1 N13 94.40(13)
N11 Co1 N13 96.22(13)
N3 Co1 N1 97.21(13)
N11 Co1 N1 162.35(13)
N13 Co1 N1 95.37(12)
N3 Co1 N12 172.46(13)
N11 Co1 N12 80.22(12)
N13 Co1 N12 80.31(13)
N1 Co1 N12 88.68(12)
N3 Co1 N2 80.44(12)
N11 Co1 N2 89.68(12)
N13 Co1 N2 172.51(13)
N1 Co1 N2 80.01(12)
N12 Co1 N2 105.32(12)
C1 N1 Co1 111.2(2)
N1 C1 C2 109.8(3)
N2 C2 C1 112.2(3)
C2 N2 C3 115.2(3)
C2 N2 Co1 107.8(2)
C3 N2 Co1 108.1(2)
N2 C3 C4 112.8(3)
N3 C4 C3 110.2(3)
C4 N3 Co1 112.1(3)
C11 N11 Co1 110.6(2)
N11 C11 C12 109.6(3)
N12 C12 C11 111.9(3)
C12 N12 C13 115.8(3)
C12 N12 Co1 108.5(2)
C13 N12 Co1 107.2(3)
N12 C13 C14 112.5(3)
N13 C14 C13 110.5(3)
C14 N13 Co1 112.3(3)
N21 C21 C22 109.7(3)
N22 C22 C21 112.7(3)
C22 N22 C23 116.9(3)
N22 C23 C24 111.1(3)
N23 C24 C23 111.3(4)

loop_
_geom_bond_atom_site_label_1
_geom_bond_atom_site_label_2
_geom_bond_distance
Ge1 S2 2.1608(10)
Ge1 S1 2.1621(10)
Ge1 S3 2.2664(10)
Ge1 S4 2.2701(10)
Ge2 S5 2.1522(10)
Ge2 S6 2.1714(10)
Ge2 S4 2.2797(11)
Ge2 S3 2.2878(11)
Co1 N3 2.139(3)
Co1 N11 2.145(3)
Co1 N13 2.150(3)
Co1 N1 2.155(3)
Co1 N12 2.205(3)
Co1 N2 2.210(3)
N1 C1 1.463(5)
C1 C2 1.510(6)
C2 N2 1.464(5)
N2 C3 1.471(5)
C3 C4 1.517(6)
C4 N3 1.467(5)
N11 C11 1.468(5)
C11 C12 1.511(6)
C12 N12 1.471(5)
N12 C13 1.474(5)
C13 C14 1.510(7)
C14 N13 1.467(5)
N21 C21 1.470(5)
C21 C22 1.512(5)
C22 N22 1.475(5)
N22 C23 1.485(5)
C23 C24 1.500(6)
C24 N23 1.459(6)
